data_7214723
loop_
_publ_author_name
'Qin, Jie'
'Qin, Na'
'Geng, Cui-Hong'
'Ma, Jian-Ping'
'Liu, Qi-Kui'
'Wu, Dan'
'Zhao, Chao-Wei'
'Dong, Yu-Bin'

_publ_section_title
;
 Coordination polymer-templated photoinduced [2 + 2] dimerization of
 pyridine-based derivative
;
_journal_issue 24
_journal_name_full CrystEngComm
_journal_page_first 8499
_journal_paper_doi 10.1039/c2ce25561h
_journal_volume 14
_journal_year 2012
_chemical_formula_sum 'C30 H38 Cd N6 O15'
_chemical_formula_weight 835.06
_chemical_name_systematic
;
?
;
_space_group_IT_number 60
_symmetry_cell_setting orthorhombic
_symmetry_space_group_name_Hall '-P 2n 2ab'
_symmetry_space_group_name_H-M 'P b c n'
_atom_sites_solution_hydrogens geom
_atom_sites_solution_primary direct
_atom_sites_solution_secondary difmap
_audit_creation_method SHELXL-97
_cell_angle_alpha 90.00
_cell_angle_beta 90.00
_cell_angle_gamma 90.00
_cell_formula_units_Z 4
_cell_length_a 10.1093(11)
_cell_length_b 19.192(2)
_cell_length_c 17.7243(19)
_cell_measurement_reflns_used 6144
_cell_measurement_temperature 298(2)
_cell_measurement_theta_max 28.129
_cell_measurement_theta_min 2.298
_cell_volume 3438.8(6)
_computing_cell_refinement 'Bruker SMART'
_computing_data_collection 'Bruker SMART'
_computing_data_reduction 'Bruker SAINT'
_computing_molecular_graphics 'Bruker SHELXTL'
_computing_publication_material 'Bruker SHELXTL'
_computing_structure_refinement 'SHELXL-97 (Sheldrick, 1997)'
_computing_structure_solution 'SHELXS-97 (Sheldrick, 1990)'
_diffrn_ambient_temperature 298(2)
_diffrn_measured_fraction_theta_full 1.000
_diffrn_measured_fraction_theta_max 1.000
_diffrn_measurement_device_type 'CCD area detector'
_diffrn_measurement_method 'phi and omega scans'
_diffrn_radiation_monochromator graphite
_diffrn_radiation_source 'fine-focus sealed tube'
_diffrn_radiation_type MoK\a
_diffrn_radiation_wavelength 0.71073
_diffrn_reflns_av_R_equivalents 0.0278
_diffrn_reflns_av_sigmaI/netI 0.0228
_diffrn_reflns_limit_h_max 11
_diffrn_reflns_limit_h_min -12
_diffrn_reflns_limit_k_max 22
_diffrn_reflns_limit_k_min -22
_diffrn_reflns_limit_l_max 21
_diffrn_reflns_limit_l_min -11
_diffrn_reflns_number 13624
_diffrn_reflns_theta_full 25.02
_diffrn_reflns_theta_max 25.02
_diffrn_reflns_theta_min 2.12
_exptl_absorpt_coefficient_mu 0.716
_exptl_absorpt_correction_T_max 0.9190
_exptl_absorpt_correction_T_min 0.7342
_exptl_absorpt_correction_type multi-scan
_exptl_absorpt_process_details sadabs
_exptl_crystal_colour orange
_exptl_crystal_density_diffrn 1.613
_exptl_crystal_density_method 'not measured'
_exptl_crystal_description bar
_exptl_crystal_F_000 1712
_exptl_crystal_size_max 0.46
_exptl_crystal_size_mid 0.16
_exptl_crystal_size_min 0.12
_refine_diff_density_max 0.370
_refine_diff_density_min -0.288
_refine_diff_density_rms 0.053
_refine_ls_extinction_method none
_refine_ls_goodness_of_fit_ref 1.032
_refine_ls_hydrogen_treatment constr
_refine_ls_matrix_type full
_refine_ls_number_parameters 236
_refine_ls_number_reflns 3041
_refine_ls_number_restraints 0
_refine_ls_restrained_S_all 1.032
_refine_ls_R_factor_all 0.0335
_refine_ls_R_factor_gt 0.0274
_refine_ls_shift/su_max 0.001
_refine_ls_shift/su_mean 0.000
_refine_ls_structure_factor_coef Fsqd
_refine_ls_weighting_details 'calc w=1/[\s^2^(Fo^2^)+(0.0322P)^2^+1.9902P] where P=(Fo^2^+2Fc^2^)/3'
_refine_ls_weighting_scheme calc
_refine_ls_wR_factor_gt 0.0650
_refine_ls_wR_factor_ref 0.0679
_reflns_number_gt 2596
_reflns_number_total 3041
_reflns_threshold_expression >2sigma(I)
_cod_data_source_file c2ce25561h.txt
_cod_data_source_block 12
_cod_depositor_comments
;
The following automatic conversions were performed:

'_symmetry_cell_setting' value 'Orthorhombic' changed to
'orthorhombic' according to
/usr/data/users/saulius/automatic-downloads/retrospective/RSC/lib/dictionaries/cif_core.dic
dictionary named 'cif_core.dic' version 2.4.2 from 2011-04-26.

Automatic conversion script
Id: cif_fix_values 2281 2013-09-26 08:29:07Z andrius 
;
_cod_original_sg_symbol_H-M Pbcn
_cod_database_code 7214723

loop_
_symmetry_equiv_pos_as_xyz
'x, y, z'
'-x+1/2, -y+1/2, z+1/2'
'-x, y, -z+1/2'
'x+1/2, -y+1/2, -z'
'-x, -y, -z'
'x-1/2, y-1/2, -z-1/2'
'x, -y, z-1/2'
'-x-1/2, y-1/2, z'

loop_
_atom_site_label
_atom_site_type_symbol
_atom_site_fract_x
_atom_site_fract_y
_atom_site_fract_z
_atom_site_U_iso_or_equiv
_atom_site_adp_type
_atom_site_occupancy
_atom_site_symmetry_multiplicity
_atom_site_calc_flag
_atom_site_refinement_flags
C1 C 1.0061(2) 0.19697(13) 0.08492(13) 0.0342(5) Uani 1 1 d .
C2 C 1.0634(3) 0.20384(15) 0.01407(14) 0.0443(6) Uani 1 1 d .
H2 H 1.0538 0.1686 -0.0215 0.053 Uiso 1 1 calc R
C3 C 1.1342(3) 0.26286(15) -0.00335(15) 0.0497(7) Uani 1 1 d .
H3 H 1.1741 0.2671 -0.0504 0.060 Uiso 1 1 calc R
C4 C 1.1462(3) 0.31559(14) 0.04857(15) 0.0462(6) Uani 1 1 d .
H4 H 1.1941 0.3555 0.0366 0.055 Uiso 1 1 calc R
C5 C 1.0871(2) 0.30943(12) 0.11872(14) 0.0356(5) Uani 1 1 d .
H5 H 1.0944 0.3458 0.1531 0.043 Uiso 1 1 calc R
C6 C 1.0172(2) 0.24981(12) 0.13881(13) 0.0289(5) Uani 1 1 d .
C7 C 0.9498(2) 0.24165(11) 0.21490(13) 0.0267(5) Uani 1 1 d .
C8 C 0.8229(2) 0.28639(11) 0.21552(14) 0.0313(5) Uani 1 1 d .
C9 C 0.9300(2) 0.16343(11) 0.23202(12) 0.0276(5) Uani 1 1 d .
H9 H 0.8631 0.1578 0.2715 0.033 Uiso 1 1 calc R
C10 C 0.9048(2) 0.11281(12) 0.17014(14) 0.0337(5) Uani 1 1 d .
C11 C 0.5606(2) 0.12722(12) 0.16272(13) 0.0364(5) Uani 1 1 d .
H11 H 0.6259 0.1280 0.1997 0.044 Uiso 1 1 calc R
C12 C 0.5602(2) 0.07306(12) 0.11265(14) 0.0386(6) Uani 1 1 d .
H12 H 0.6239 0.0382 0.1150 0.046 Uiso 1 1 calc R
C13 C 0.4625(2) 0.07178(12) 0.05869(14) 0.0362(6) Uani 1 1 d .
C14 C 0.3690(2) 0.12420(13) 0.05687(14) 0.0425(6) Uani 1 1 d .
H14 H 0.3016 0.1238 0.0212 0.051 Uiso 1 1 calc R
C15 C 0.3781(2) 0.17695(12) 0.10917(14) 0.0367(6) Uani 1 1 d .
H15 H 0.3157 0.2126 0.1078 0.044 Uiso 1 1 calc R
N3 N 0.4510(2) 0.01819(11) 0.00289(13) 0.0470(5) Uani 1 1 d .
Cd1 Cd 0.5000 0.269524(11) 0.2500 0.02796(9) Uani 1 2 d S
N1 N 0.9388(2) 0.13392(10) 0.10093(11) 0.0400(5) Uani 1 1 d .
H1 H 0.9184 0.1074 0.0636 0.048 Uiso 1 1 calc R
N2 N 0.47203(18) 0.17934(10) 0.16158(11) 0.0321(4) Uani 1 1 d .
O1 O 0.71795(16) 0.25321(9) 0.22292(12) 0.0471(4) Uani 1 1 d .
O2 O 0.83255(17) 0.35027(8) 0.20670(12) 0.0540(5) Uani 1 1 d .
O3 O 0.85695(17) 0.05485(8) 0.18304(10) 0.0460(4) Uani 1 1 d .
O4 O 0.4384(2) 0.35342(10) 0.16592(11) 0.0560(5) Uani 1 1 d .
O5 O 0.0000 0.45774(19) 0.2500 0.1076(15) Uani 1 2 d S
O6 O 0.2774(3) 0.48042(13) 0.17787(14) 0.0898(8) Uani 1 1 d .
O7 O 0.6587(2) 0.42204(10) 0.11657(11) 0.0607(5) Uani 1 1 d .
O8 O 0.3681(2) 0.47086(12) 0.01682(13) 0.0780(7) Uani 1 1 d .
H4A H 0.5017 0.3770 0.1477 0.117 Uiso 1 1 d R
H7A H 0.7155 0.4012 0.1443 0.117 Uiso 1 1 d R
H7B H 0.6566 0.4639 0.1325 0.117 Uiso 1 1 d R
H6A H 0.3005 0.5060 0.2145 0.117 Uiso 1 1 d R
H4B H 0.3754 0.3784 0.1828 0.117 Uiso 1 1 d R
H8B H 0.3689 0.5108 -0.0039 0.117 Uiso 1 1 d R
H5B H -0.0498 0.4316 0.2230 0.117 Uiso 1 1 d R
H6B H 0.1933 0.4786 0.1850 0.117 Uiso 1 1 d R
H8A H 0.3463 0.4807 0.0619 0.117 Uiso 1 1 d R

loop_
_atom_site_aniso_label
_atom_site_aniso_U_11
_atom_site_aniso_U_22
_atom_site_aniso_U_33
_atom_site_aniso_U_23
_atom_site_aniso_U_13
_atom_site_aniso_U_12
C1 0.0301(12) 0.0365(12) 0.0359(13) 0.0018(11) -0.0044(10) 0.0059(10)
C2 0.0436(15) 0.0571(17) 0.0323(14) -0.0025(12) -0.0040(12) 0.0108(13)
C3 0.0427(16) 0.072(2) 0.0340(14) 0.0150(14) 0.0030(12) 0.0075(13)
C4 0.0409(14) 0.0511(16) 0.0468(16) 0.0196(13) -0.0010(12) -0.0032(12)
C5 0.0293(12) 0.0345(13) 0.0430(14) 0.0068(11) -0.0030(11) 0.0002(10)
C6 0.0205(11) 0.0326(11) 0.0335(12) 0.0023(10) -0.0020(9) 0.0038(9)
C7 0.0200(10) 0.0241(11) 0.0360(13) -0.0005(9) -0.0018(10) 0.0001(9)
C8 0.0271(12) 0.0316(12) 0.0352(12) -0.0032(10) -0.0013(10) 0.0021(10)
C9 0.0218(11) 0.0260(11) 0.0351(13) -0.0001(9) 0.0006(9) -0.0007(9)
C10 0.0243(11) 0.0304(12) 0.0463(15) -0.0027(11) -0.0062(10) 0.0030(9)
C11 0.0307(12) 0.0420(14) 0.0364(13) -0.0043(11) -0.0057(11) 0.0052(11)
C12 0.0351(13) 0.0370(13) 0.0437(14) -0.0048(11) -0.0033(12) 0.0086(11)
C13 0.0326(12) 0.0353(13) 0.0408(14) -0.0076(11) -0.0005(11) 0.0020(10)
C14 0.0331(13) 0.0474(15) 0.0470(15) -0.0115(12) -0.0127(11) 0.0060(11)
C15 0.0320(12) 0.0364(13) 0.0418(14) -0.0041(11) -0.0035(11) 0.0092(10)
N3 0.0429(12) 0.0450(12) 0.0531(13) -0.0174(11) -0.0116(11) 0.0090(9)
Cd1 0.02190(13) 0.02852(14) 0.03346(15) 0.000 0.00154(10) 0.000
N1 0.0456(12) 0.0360(11) 0.0385(12) -0.0110(9) -0.0047(10) -0.0019(10)
N2 0.0284(10) 0.0352(11) 0.0325(10) -0.0019(8) 0.0001(8) 0.0035(8)
O1 0.0206(9) 0.0439(9) 0.0769(13) -0.0021(9) 0.0059(9) 0.0002(8)
O2 0.0380(10) 0.0293(9) 0.0947(15) 0.0050(10) -0.0079(10) 0.0065(8)
O3 0.0495(10) 0.0271(9) 0.0614(12) -0.0033(8) -0.0065(9) -0.0093(8)
O4 0.0630(13) 0.0506(11) 0.0545(12) 0.0110(9) -0.0032(10) 0.0090(10)
O5 0.134(4) 0.051(2) 0.138(4) 0.000 -0.064(3) 0.000
O6 0.0938(18) 0.0956(19) 0.0800(17) -0.0137(14) -0.0016(14) 0.0011(15)
O7 0.0711(14) 0.0441(11) 0.0668(13) -0.0027(10) -0.0166(11) 0.0061(10)
O8 0.1002(19) 0.0708(15) 0.0630(14) -0.0052(11) 0.0044(13) 0.0069(13)

loop_
_atom_type_symbol
_atom_type_description
_atom_type_scat_dispersion_real
_atom_type_scat_dispersion_imag
_atom_type_scat_source
C C 0.0033 0.0016 'International Tables Vol C Tables 4.2.6.8 and 6.1.1.4'
H H 0.0000 0.0000 'International Tables Vol C Tables 4.2.6.8 and 6.1.1.4'
N N 0.0061 0.0033 'International Tables Vol C Tables 4.2.6.8 and 6.1.1.4'
O O 0.0106 0.0060 'International Tables Vol C Tables 4.2.6.8 and 6.1.1.4'
Cd Cd -0.8075 1.2024 'International Tables Vol C Tables 4.2.6.8 and 6.1.1.4'

loop_
_geom_angle_atom_site_label_1
_geom_angle_atom_site_label_2
_geom_angle_atom_site_label_3
_geom_angle
_geom_angle_site_symmetry_1
_geom_angle_site_symmetry_3
C2 C1 C6 121.0(2) . .
C2 C1 N1 117.5(2) . .
C6 C1 N1 121.4(2) . .
C3 C2 C1 119.9(2) . .
C3 C2 H2 120.1 . .
C1 C2 H2 120.1 . .
C4 C3 C2 120.2(2) . .
C4 C3 H3 119.9 . .
C2 C3 H3 119.9 . .
C3 C4 C5 120.1(2) . .
C3 C4 H4 120.0 . .
C5 C4 H4 120.0 . .
C4 C5 C6 121.3(2) . .
C4 C5 H5 119.4 . .
C6 C5 H5 119.4 . .
C5 C6 C1 117.5(2) . .
C5 C6 C7 122.7(2) . .
C1 C6 C7 119.7(2) . .
C6 C7 C8 108.76(18) . .
C6 C7 C9 109.42(18) . .
C8 C7 C9 115.59(18) . .
C6 C7 C7 113.8(2) . 3_755
C8 C7 C7 121.3(2) . 3_755
C9 C7 C7 85.96(12) . 3_755
O2 C8 O1 125.9(2) . .
O2 C8 C7 118.9(2) . .
O1 C8 C7 115.12(19) . .
C10 C9 C7 120.81(19) . .
C10 C9 C9 117.36(18) . 3_755
C7 C9 C9 87.88(12) . 3_755
C10 C9 H9 109.7 . .
C7 C9 H9 109.7 . .
C9 C9 H9 109.7 3_755 .
O3 C10 N1 122.9(2) . .
O3 C10 C9 121.3(2) . .
N1 C10 C9 115.8(2) . .
N2 C11 C12 123.7(2) . .
N2 C11 H11 118.1 . .
C12 C11 H11 118.1 . .
C11 C12 C13 117.9(2) . .
C11 C12 H12 121.1 . .
C13 C12 H12 121.1 . .
C12 C13 C14 119.7(2) . .
C12 C13 N3 123.5(2) . .
C14 C13 N3 116.8(2) . .
C15 C14 C13 118.3(2) . .
C15 C14 H14 120.8 . .
C13 C14 H14 120.8 . .
N2 C15 C14 123.0(2) . .
N2 C15 H15 118.5 . .
C14 C15 H15 118.5 . .
N3 N3 C13 113.8(3) 5_655 .
O1 Cd1 O1 164.19(9) . 3_655
O1 Cd1 O4 88.32(7) . 3_655
O1 Cd1 O4 102.92(7) 3_655 3_655
O1 Cd1 O4 102.92(7) . .
O1 Cd1 O4 88.32(7) 3_655 .
O4 Cd1 O4 90.18(10) 3_655 .
O1 Cd1 N2 82.80(7) . .
O1 Cd1 N2 85.58(7) 3_655 .
O4 Cd1 N2 171.04(7) 3_655 .
O4 Cd1 N2 92.94(7) . .
O1 Cd1 N2 85.58(7) . 3_655
O1 Cd1 N2 82.80(7) 3_655 3_655
O4 Cd1 N2 92.94(7) 3_655 3_655
O4 Cd1 N2 171.04(7) . 3_655
N2 Cd1 N2 85.23(9) . 3_655
C10 N1 C1 124.5(2) . .
C10 N1 H1 117.8 . .
C1 N1 H1 117.8 . .
C15 N2 C11 117.5(2) . .
C15 N2 Cd1 125.23(15) . .
C11 N2 Cd1 117.27(15) . .
C8 O1 Cd1 140.98(16) . .
Cd1 O4 H4A 114.9 . .
Cd1 O4 H4B 111.8 . .
H4A O4 H4B 113.4 . .
H6A O6 H6B 100.6 . .
H7A O7 H7B 105.5 . .
H8B O8 H8A 102.1 . .

loop_
_geom_bond_atom_site_label_1
_geom_bond_atom_site_label_2
_geom_bond_distance
_geom_bond_site_symmetry_2
C1 C2 1.389(3) .
C1 C6 1.398(3) .
C1 N1 1.417(3) .
C2 C3 1.375(4) .
C2 H2 0.9300 .
C3 C4 1.373(4) .
C3 H3 0.9300 .
C4 C5 1.384(3) .
C4 H4 0.9300 .
C5 C6 1.392(3) .
C5 H5 0.9300 .
C6 C7 1.519(3) .
C7 C8 1.544(3) .
C7 C9 1.544(3) .
C7 C7 1.606(4) 3_755
C8 O2 1.240(3) .
C8 O1 1.244(3) .
C9 C10 1.487(3) .
C9 C9 1.551(4) 3_755
C9 H9 0.9800 .
C10 O3 1.234(3) .
C10 N1 1.337(3) .
C11 N2 1.342(3) .
C11 C12 1.367(3) .
C11 H11 0.9300 .
C12 C13 1.375(3) .
C12 H12 0.9300 .
C13 C14 1.381(3) .
C13 N3 1.432(3) .
C14 C15 1.376(3) .
C14 H14 0.9300 .
C15 N2 1.329(3) .
C15 H15 0.9300 .
N3 N3 1.217(4) 5_655
Cd1 O1 2.2766(17) .
Cd1 O1 2.2766(17) 3_655
Cd1 O4 2.2805(18) 3_655
Cd1 O4 2.2805(18) .
Cd1 N2 2.3520(19) .
Cd1 N2 2.3520(19) 3_655
N1 H1 0.8600 .
O4 H4A 0.8474 .
O4 H4B 0.8522 .
O5 H5B 0.8576 .
O6 H6A 0.8478 .
O6 H6B 0.8594 .
O7 H7A 0.8552 .
O7 H7B 0.8518 .
O8 H8B 0.8500 .
O8 H8A 0.8499 .

loop_
_geom_hbond_atom_site_label_D
_geom_hbond_atom_site_label_H
_geom_hbond_atom_site_label_A
_geom_hbond_distance_DH
_geom_hbond_distance_HA
_geom_hbond_distance_DA
_geom_hbond_angle_DHA
_geom_hbond_site_symmetry_A
O4 H4A O7 0.85 1.89 2.731(3) 171.6 .
O7 H7A O2 0.86 1.89 2.746(3) 176.1 .
N1 H1 O8 0.86 2.13 2.985(3) 171.3 4
O7 H7B O3 0.85 1.97 2.812(3) 171.9 8_765
O6 H6A O3 0.85 2.12 2.961(3) 170.5 6_566
O4 H4B O6 0.85 2.20 2.939(3) 145.6 .
O6 H6B O5 0.86 2.30 3.112(3) 156.8 .
O8 H8A O6 0.85 2.17 3.004(3) 166.7 .
O8 H8B O7 0.85 2.39 3.145(3) 147.7 5_665
O5 H5B O2 0.86 1.98 2.777(3) 153.5 1_455

loop_
_geom_torsion_atom_site_label_1
_geom_torsion_atom_site_label_2
_geom_torsion_atom_site_label_3
_geom_torsion_atom_site_label_4
_geom_torsion
_geom_torsion_site_symmetry_1
_geom_torsion_site_symmetry_4
C6 C1 C2 C3 1.1(4) . .
N1 C1 C2 C3 -177.5(2) . .
C1 C2 C3 C4 -1.3(4) . .
C2 C3 C4 C5 0.1(4) . .
C3 C4 C5 C6 1.3(4) . .
C4 C5 C6 C1 -1.4(3) . .
C4 C5 C6 C7 -179.3(2) . .
C2 C1 C6 C5 0.2(3) . .
N1 C1 C6 C5 178.8(2) . .
C2 C1 C6 C7 178.1(2) . .
N1 C1 C6 C7 -3.3(3) . .
C5 C6 C7 C8 75.0(3) . .
C1 C6 C7 C8 -102.8(2) . .
C5 C6 C7 C9 -157.9(2) . .
C1 C6 C7 C9 24.3(3) . .
C5 C6 C7 C7 -63.7(2) . 3_755
C1 C6 C7 C7 118.56(17) . 3_755
C6 C7 C8 O2 -60.8(3) . .
C9 C7 C8 O2 175.7(2) . .
C7 C7 C8 O2 74.2(3) 3_755 .
C6 C7 C8 O1 117.2(2) . .
C9 C7 C8 O1 -6.3(3) . .
C7 C7 C8 O1 -107.8(2) 3_755 .
C6 C7 C9 C10 -32.8(3) . .
C8 C7 C9 C10 90.3(3) . .
C7 C7 C9 C10 -146.7(2) 3_755 .
C6 C7 C9 C9 88.1(2) . 3_755
C8 C7 C9 C9 -148.8(2) . 3_755
C7 C7 C9 C9 -25.8(2) 3_755 3_755
C7 C9 C10 O3 -161.7(2) . .
C9 C9 C10 O3 93.2(3) 3_755 .
C7 C9 C10 N1 19.2(3) . .
C9 C9 C10 N1 -85.9(2) 3_755 .
N2 C11 C12 C13 -0.7(4) . .
C11 C12 C13 C14 -0.3(4) . .
C11 C12 C13 N3 179.9(2) . .
C12 C13 C14 C15 0.9(4) . .
N3 C13 C14 C15 -179.3(2) . .
C13 C14 C15 N2 -0.6(4) . .
C12 C13 N3 N3 -14.3(5) . 5_655
C14 C13 N3 N3 165.8(3) . 5_655
O3 C10 N1 C1 -173.3(2) . .
C9 C10 N1 C1 5.8(3) . .
C2 C1 N1 C10 164.3(2) . .
C6 C1 N1 C10 -14.3(3) . .
C14 C15 N2 C11 -0.3(4) . .
C14 C15 N2 Cd1 177.48(19) . .
C12 C11 N2 C15 1.0(4) . .
C12 C11 N2 Cd1 -176.99(19) . .
O1 Cd1 N2 C15 -139.00(19) . .
O1 Cd1 N2 C15 51.74(19) 3_655 .
O4 Cd1 N2 C15 -146.6(4) 3_655 .
O4 Cd1 N2 C15 -36.34(19) . .
N2 Cd1 N2 C15 134.9(2) 3_655 .
O1 Cd1 N2 C11 38.81(17) . .
O1 Cd1 N2 C11 -130.45(18) 3_655 .
O4 Cd1 N2 C11 31.2(5) 3_655 .
O4 Cd1 N2 C11 141.46(17) . .
N2 Cd1 N2 C11 -47.33(15) 3_655 .
O2 C8 O1 Cd1 -16.5(5) . .
C7 C8 O1 Cd1 165.72(19) . .
O1 Cd1 O1 C8 -172.8(3) 3_655 .
O4 Cd1 O1 C8 -37.0(3) 3_655 .
O4 Cd1 O1 C8 52.8(3) . .
N2 Cd1 O1 C8 144.2(3) . .
N2 Cd1 O1 C8 -130.1(3) 3_655 .
